data_7232686
loop_
_publ_author_name
'Bendzi\'nska-Berus, Wioletta'
'Jelecki, Maciej'
'Kwit, Marcin'
'Rychlewska, Urszula'

_publ_section_title
;
 Transfer of chirality in N-triphenylacetylamino acids and chiral
 derivatives of N-triphenylacetyl Gly--Gly dipeptide and control of their
 assembly with steric constraints
;
_journal_issue 22
_journal_name_full CrystEngComm
_journal_page_first 3420
_journal_paper_doi 10.1039/C9CE00429G
_journal_volume 21
_journal_year 2019
_chemical_absolute_configuration rmad
_chemical_formula_moiety 'C25 H25 N O3 S'
_chemical_formula_sum 'C25 H25 N O3 S'
_chemical_formula_weight 419.52
_chemical_name_systematic N-(triphenylacetyl)-L-methionine
_space_group_crystal_system tetragonal
_space_group_IT_number 96
_space_group_name_Hall 'P 4nw 2abw'
_space_group_name_H-M_alt 'P 43 21 2'
_symmetry_space_group_name_Hall 'P 4nw 2abw'
_symmetry_space_group_name_H-M 'P 43 21 2'
_atom_sites_solution_hydrogens mixed
_atom_sites_solution_primary direct
_atom_sites_solution_secondary difmap
_audit_creation_method SHELXL-2014/7
_audit_update_record
;
2019-03-05 deposited with the CCDC.    2019-04-23 downloaded from the CCDC.
;
_cell_angle_alpha 90
_cell_angle_beta 90
_cell_angle_gamma 90
_cell_formula_units_Z 8
_cell_length_a 8.9410(2)
_cell_length_b 8.9410(2)
_cell_length_c 54.361(2)
_cell_measurement_reflns_used 2827
_cell_measurement_temperature 100(2)
_cell_measurement_theta_max 25.2040
_cell_measurement_theta_min 3.2
_cell_volume 4345.7(2)
_computing_cell_refinement
;
CrysAlisPro, Agilent Technologies (2014)
;
_computing_data_collection
;
CrysAlisPro, Agilent Technologies (2014)
;
_computing_data_reduction
;
CrysAlisPro, Agilent Technologies (2014)
;
_computing_molecular_graphics 'Mercury (Bruno, et al. 2002)'
_computing_structure_refinement 'SHELXL-2014/7 (Sheldrick, 2015)'
_computing_structure_solution 'SHELXT (Sheldrick, 2015)'
_diffrn_ambient_temperature 100(2)
_diffrn_detector_area_resol_mean 16.1544
_diffrn_measured_fraction_theta_full 0.998
_diffrn_measured_fraction_theta_max 0.998
_diffrn_measurement_device_type 'Xcalibur, Eos'
_diffrn_measurement_method '\w scans'
_diffrn_radiation_type MoK\a
_diffrn_radiation_wavelength 0.71073
_diffrn_reflns_av_R_equivalents 0.0791
_diffrn_reflns_av_unetI/netI 0.0863
_diffrn_reflns_Laue_measured_fraction_full 0.998
_diffrn_reflns_Laue_measured_fraction_max 0.998
_diffrn_reflns_limit_h_max 7
_diffrn_reflns_limit_h_min -9
_diffrn_reflns_limit_k_max 10
_diffrn_reflns_limit_k_min -10
_diffrn_reflns_limit_l_max 64
_diffrn_reflns_limit_l_min -64
_diffrn_reflns_number 15833
_diffrn_reflns_point_group_measured_fraction_full 0.999
_diffrn_reflns_point_group_measured_fraction_max 0.999
_diffrn_reflns_theta_full 25.025
_diffrn_reflns_theta_max 25.025
_diffrn_reflns_theta_min 2.950
_diffrn_source 'Enhance (Mo) X-ray Source'
_exptl_absorpt_coefficient_mu 0.175
_exptl_absorpt_correction_T_max 1.00000
_exptl_absorpt_correction_T_min 0.82611
_exptl_absorpt_correction_type multi-scan
_exptl_absorpt_process_details
;
CrysAlisPro, Agilent Technologies,
Version 1.171.37.33 Empirical absorption correction using spherical 
harmonics,implemented in SCALE3 ABSPACK scaling algorithm, 2014.
;
_exptl_crystal_colour colourless
_exptl_crystal_density_diffrn 1.282
_exptl_crystal_description plate
_exptl_crystal_F_000 1776
_exptl_crystal_size_max 0.400
_exptl_crystal_size_mid 0.200
_exptl_crystal_size_min 0.100
_refine_diff_density_max 0.235
_refine_diff_density_min -0.239
_refine_diff_density_rms 0.057
_refine_ls_abs_structure_details
;
 Flack x determined using 934 quotients [(I+)-(I-)]/[(I+)+(I-)]
 (Parsons, Flack and Wagner, Acta Cryst. B69 (2013) 249-259).
;
_refine_ls_abs_structure_Flack 0.09(9)
_refine_ls_extinction_coef 0.0048(5)
_refine_ls_extinction_expression Fc^*^=kFc[1+0.001xFc^2^\l^3^/sin(2\q)]^-1/4^
_refine_ls_extinction_method 'SHELXL-2014/7 (Sheldrick 2015)'
_refine_ls_goodness_of_fit_ref 1.122
_refine_ls_hydrogen_treatment constr
_refine_ls_matrix_type full
_refine_ls_number_parameters 273
_refine_ls_number_reflns 3844
_refine_ls_number_restraints 0
_refine_ls_restrained_S_all 1.122
_refine_ls_R_factor_all 0.0786
_refine_ls_R_factor_gt 0.0645
_refine_ls_shift/su_max 0.000
_refine_ls_shift/su_mean 0.000
_refine_ls_structure_factor_coef Fsqd
_refine_ls_weighting_details 'w=1/[\s^2^(Fo^2^)+(0.0243P)^2^+2.5278P] where P=(Fo^2^+2Fc^2^)/3'
_refine_ls_weighting_scheme calc
_refine_ls_wR_factor_gt 0.1107
_refine_ls_wR_factor_ref 0.1158
_reflns_Friedel_coverage 0.616
_reflns_Friedel_fraction_full 1.000
_reflns_Friedel_fraction_max 1.000
_reflns_number_gt 3284
_reflns_number_total 3844
_reflns_threshold_expression 'I > 2\s(I)'
_cod_data_source_file c9ce00429g2.cif
_cod_data_source_block 7
_cod_depositor_comments 'Adding full bibliography for 7232683--7232694.cif.'
_cod_original_cell_volume 4345.7(3)
_cod_database_code 7232686
_shelx_shelxl_version_number 2014/7
_shelx_space_group_comment
;
The symmetry employed for this shelxl refinement is uniquely defined
by the following loop, which should always be used as a source of
symmetry information in preference to the above space-group names.
They are only intended as comments.
;
_shelx_estimated_absorpt_t_min 0.933
_shelx_estimated_absorpt_t_max 0.983

loop_
_space_group_symop_operation_xyz
'x, y, z'
'-x, -y, z+1/2'
'-y+1/2, x+1/2, z+3/4'
'y+1/2, -x+1/2, z+1/4'
'-x+1/2, y+1/2, -z+3/4'
'x+1/2, -y+1/2, -z+1/4'
'y, x, -z'
'-y, -x, -z+1/2'

loop_
_atom_site_label
_atom_site_type_symbol
_atom_site_fract_x
_atom_site_fract_y
_atom_site_fract_z
_atom_site_U_iso_or_equiv
_atom_site_adp_type
_atom_site_occupancy
_atom_site_site_symmetry_order
_atom_site_calc_flag
_atom_site_refinement_flags_posn
_atom_site_refinement_flags_adp
C1 C 0.5605(5) 0.8181(6) 0.32577(8) 0.0149(11) Uani 1 1 d . .
O1 O 0.6349(4) 0.9329(4) 0.32723(5) 0.0199(9) Uani 1 1 d . .
N1 N 0.5228(4) 0.7349(4) 0.34512(6) 0.0132(9) Uani 1 1 d . .
H1 H 0.4648 0.6570 0.3425 0.016 Uiso 1 1 calc R U
C2 C 0.5704(6) 0.7634(5) 0.37023(7) 0.0145(11) Uani 1 1 d . .
H2 H 0.6199 0.8636 0.3707 0.017 Uiso 1 1 calc R U
C3 C 0.6858(6) 0.6459(6) 0.37767(8) 0.0161(11) Uani 1 1 d . .
O2 O 0.7563(4) 0.5714(5) 0.36354(6) 0.0339(10) Uani 1 1 d . .
O3 O 0.7027(4) 0.6410(4) 0.40188(5) 0.0181(8) Uani 1 1 d . .
H3 H 0.7713 0.5746 0.4060 0.022 Uiso 1 1 d R U
C4 C 0.4369(6) 0.7671(5) 0.38777(7) 0.0165(11) Uani 1 1 d . .
H4A H 0.3810 0.6718 0.3864 0.020 Uiso 1 1 calc R U
H4B H 0.4738 0.7757 0.4049 0.020 Uiso 1 1 calc R U
C5 C 0.3312(6) 0.8970(6) 0.38239(8) 0.0207(12) Uani 1 1 d . .
H5A H 0.2899 0.8849 0.3656 0.025 Uiso 1 1 calc R U
H5B H 0.3886 0.9916 0.3828 0.025 Uiso 1 1 calc R U
S1 S 0.17935(15) 0.90978(15) 0.40390(2) 0.0220(3) Uani 1 1 d . .
C6 C 0.0546(7) 0.7692(7) 0.39321(10) 0.0390(16) Uani 1 1 d . .
H6A H 0.0367 0.7830 0.3756 0.047 Uiso 1 1 calc R U
H6B H -0.0404 0.7767 0.4021 0.047 Uiso 1 1 calc R U
H6C H 0.0987 0.6704 0.3961 0.047 Uiso 1 1 calc R U
C10 C 0.4888(6) 0.7665(5) 0.30088(7) 0.0144(11) Uani 1 1 d . .
C11 C 0.5129(6) 0.5989(5) 0.29621(7) 0.0138(11) Uani 1 1 d . .
C12 C 0.6348(5) 0.5239(5) 0.30629(8) 0.0160(11) Uani 1 1 d . .
H12 H 0.6996 0.5752 0.3173 0.019 Uiso 1 1 calc R U
C13 C 0.6633(6) 0.3751(6) 0.30053(8) 0.0217(12) Uani 1 1 d . .
H13 H 0.7467 0.3256 0.3077 0.026 Uiso 1 1 calc R U
C14 C 0.5712(6) 0.2990(6) 0.28450(8) 0.0226(12) Uani 1 1 d . .
H14 H 0.5895 0.1970 0.2806 0.027 Uiso 1 1 calc R U
C15 C 0.4518(6) 0.3739(6) 0.27418(8) 0.0239(13) Uani 1 1 d . .
H15 H 0.3881 0.3230 0.2630 0.029 Uiso 1 1 calc R U
C16 C 0.4231(6) 0.5222(6) 0.27988(8) 0.0194(11) Uani 1 1 d . .
H16 H 0.3407 0.5717 0.2724 0.023 Uiso 1 1 calc R U
C21 C 0.5612(6) 0.8482(6) 0.27908(7) 0.0156(11) Uani 1 1 d . .
C22 C 0.7168(6) 0.8521(6) 0.27734(8) 0.0190(12) Uani 1 1 d . .
H22 H 0.7756 0.8084 0.2900 0.023 Uiso 1 1 calc R U
C23 C 0.7870(6) 0.9185(6) 0.25746(8) 0.0266(13) Uani 1 1 d . .
H23 H 0.8931 0.9202 0.2566 0.032 Uiso 1 1 calc R U
C24 C 0.7041(7) 0.9822(6) 0.23888(8) 0.0299(14) Uani 1 1 d . .
H24 H 0.7524 1.0292 0.2254 0.036 Uiso 1 1 calc R U
C25 C 0.5499(7) 0.9770(6) 0.24011(8) 0.0268(14) Uani 1 1 d . .
H25 H 0.4917 1.0202 0.2273 0.032 Uiso 1 1 calc R U
C26 C 0.4791(6) 0.9085(6) 0.26008(8) 0.0195(12) Uani 1 1 d . .
H26 H 0.3731 0.9036 0.2605 0.023 Uiso 1 1 calc R U
C31 C 0.3236(6) 0.8155(6) 0.30496(7) 0.0164(11) Uani 1 1 d . .
C32 C 0.2943(6) 0.9690(6) 0.30600(8) 0.0221(12) Uani 1 1 d . .
H32 H 0.3727 1.0385 0.3031 0.027 Uiso 1 1 calc R U
C33 C 0.1519(7) 1.0204(7) 0.31125(9) 0.0304(14) Uani 1 1 d . .
H33 H 0.1326 1.1248 0.3115 0.037 Uiso 1 1 calc R U
C34 C 0.0379(7) 0.9211(8) 0.31613(9) 0.0379(16) Uani 1 1 d . .
H34 H -0.0597 0.9566 0.3198 0.045 Uiso 1 1 calc R U
C35 C 0.0670(6) 0.7699(7) 0.31564(9) 0.0313(14) Uani 1 1 d . .
H35 H -0.0108 0.7008 0.3192 0.038 Uiso 1 1 calc R U
C36 C 0.2099(6) 0.7175(6) 0.30997(8) 0.0210(12) Uani 1 1 d . .
H36 H 0.2285 0.6130 0.3096 0.025 Uiso 1 1 calc R U

loop_
_atom_site_aniso_label
_atom_site_aniso_U_11
_atom_site_aniso_U_22
_atom_site_aniso_U_33
_atom_site_aniso_U_23
_atom_site_aniso_U_13
_atom_site_aniso_U_12
C1 0.009(3) 0.020(3) 0.016(2) 0.001(2) 0.000(2) 0.003(2)
O1 0.026(2) 0.018(2) 0.0156(16) 0.0011(15) -0.0033(14) -0.0093(17)
N1 0.012(2) 0.016(2) 0.0112(17) -0.0012(17) -0.0010(16) -0.0013(17)
C2 0.018(3) 0.016(3) 0.010(2) -0.0010(19) -0.0014(19) 0.000(2)
C3 0.017(3) 0.021(3) 0.011(2) 0.000(2) -0.001(2) -0.004(2)
O2 0.037(3) 0.044(3) 0.0203(17) -0.0033(18) -0.0010(17) 0.025(2)
O3 0.020(2) 0.021(2) 0.0129(15) 0.0023(14) -0.0039(15) 0.0074(16)
C4 0.018(3) 0.018(3) 0.013(2) 0.002(2) 0.000(2) -0.001(2)
C5 0.020(3) 0.021(3) 0.021(2) 0.002(2) 0.006(2) 0.002(2)
S1 0.0202(8) 0.0211(8) 0.0246(6) -0.0041(6) 0.0047(6) 0.0042(6)
C6 0.029(4) 0.037(4) 0.052(3) -0.017(3) 0.018(3) -0.008(3)
C10 0.014(3) 0.017(3) 0.012(2) 0.001(2) -0.002(2) -0.002(2)
C11 0.015(3) 0.016(3) 0.010(2) 0.001(2) 0.0041(19) -0.003(2)
C12 0.015(3) 0.020(3) 0.012(2) -0.001(2) 0.002(2) -0.004(2)
C13 0.021(3) 0.022(3) 0.022(2) 0.000(2) 0.008(2) 0.007(2)
C14 0.032(3) 0.014(3) 0.021(2) -0.002(2) 0.007(2) -0.001(3)
C15 0.031(3) 0.024(3) 0.017(2) -0.007(2) 0.000(2) -0.012(3)
C16 0.021(3) 0.017(3) 0.020(2) 0.003(2) -0.004(2) 0.000(2)
C21 0.024(3) 0.013(3) 0.009(2) -0.0045(19) 0.000(2) -0.003(2)
C22 0.021(3) 0.020(3) 0.016(2) -0.003(2) 0.001(2) -0.002(2)
C23 0.029(3) 0.030(3) 0.021(2) -0.001(2) 0.009(2) -0.010(3)
C24 0.049(4) 0.021(3) 0.019(3) -0.001(2) 0.009(3) -0.010(3)
C25 0.045(4) 0.025(3) 0.010(2) 0.000(2) -0.007(2) -0.002(3)
C26 0.028(3) 0.016(3) 0.015(2) -0.002(2) -0.004(2) -0.003(2)
C31 0.016(3) 0.022(3) 0.011(2) -0.002(2) -0.002(2) 0.005(2)
C32 0.023(3) 0.025(3) 0.018(2) -0.004(2) -0.005(2) 0.002(2)
C33 0.030(4) 0.035(4) 0.027(3) -0.013(3) -0.007(3) 0.017(3)
C34 0.021(4) 0.059(5) 0.033(3) -0.017(3) -0.005(3) 0.014(3)
C35 0.015(3) 0.047(4) 0.031(3) -0.005(3) 0.000(2) -0.001(3)
C36 0.018(3) 0.027(3) 0.018(2) -0.005(2) -0.005(2) 0.002(2)

loop_
_atom_type_symbol
_atom_type_description
_atom_type_scat_dispersion_real
_atom_type_scat_dispersion_imag
_atom_type_scat_source
C C 0.0033 0.0016 'International Tables Vol C Tables 4.2.6.8 and 6.1.1.4'
H H 0.0000 0.0000 'International Tables Vol C Tables 4.2.6.8 and 6.1.1.4'
N N 0.0061 0.0033 'International Tables Vol C Tables 4.2.6.8 and 6.1.1.4'
O O 0.0106 0.0060 'International Tables Vol C Tables 4.2.6.8 and 6.1.1.4'
S S 0.1246 0.1234 'International Tables Vol C Tables 4.2.6.8 and 6.1.1.4'

loop_
_geom_angle_atom_site_label_1
_geom_angle_atom_site_label_2
_geom_angle_atom_site_label_3
_geom_angle
O1 C1 N1 123.6(4)
O1 C1 C10 121.6(4)
N1 C1 C10 114.5(4)
C1 N1 C2 124.8(4)
C1 N1 H1 117.6
C2 N1 H1 117.6
N1 C2 C3 109.1(4)
N1 C2 C4 111.2(4)
C3 C2 C4 112.2(4)
N1 C2 H2 108.1
C3 C2 H2 108.1
C4 C2 H2 108.1
O2 C3 O3 124.0(5)
O2 C3 C2 124.7(4)
O3 C3 C2 111.3(4)
C3 O3 H3 110.6
C5 C4 C2 112.4(4)
C5 C4 H4A 109.1
C2 C4 H4A 109.1
C5 C4 H4B 109.1
C2 C4 H4B 109.1
H4A C4 H4B 107.9
C4 C5 S1 113.1(3)
C4 C5 H5A 109.0
S1 C5 H5A 109.0
C4 C5 H5B 109.0
S1 C5 H5B 109.0
H5A C5 H5B 107.8
C6 S1 C5 102.5(3)
S1 C6 H6A 109.5
S1 C6 H6B 109.5
H6A C6 H6B 109.5
S1 C6 H6C 109.5
H6A C6 H6C 109.5
H6B C6 H6C 109.5
C21 C10 C11 106.1(4)
C21 C10 C31 112.1(4)
C11 C10 C31 115.6(4)
C21 C10 C1 110.7(4)
C11 C10 C1 111.9(4)
C31 C10 C1 100.5(3)
C16 C11 C12 118.0(5)
C16 C11 C10 120.6(4)
C12 C11 C10 121.0(4)
C13 C12 C11 121.1(4)
C13 C12 H12 119.5
C11 C12 H12 119.5
C14 C13 C12 120.3(5)
C14 C13 H13 119.8
C12 C13 H13 119.8
C13 C14 C15 118.7(5)
C13 C14 H14 120.7
C15 C14 H14 120.7
C14 C15 C16 121.1(5)
C14 C15 H15 119.4
C16 C15 H15 119.4
C11 C16 C15 120.8(5)
C11 C16 H16 119.6
C15 C16 H16 119.6
C26 C21 C22 118.0(4)
C26 C21 C10 122.8(5)
C22 C21 C10 119.0(4)
C23 C22 C21 121.1(5)
C23 C22 H22 119.5
C21 C22 H22 119.5
C24 C23 C22 120.5(5)
C24 C23 H23 119.8
C22 C23 H23 119.8
C23 C24 C25 119.2(5)
C23 C24 H24 120.4
C25 C24 H24 120.4
C24 C25 C26 120.3(5)
C24 C25 H25 119.8
C26 C25 H25 119.8
C21 C26 C25 120.9(5)
C21 C26 H26 119.6
C25 C26 H26 119.6
C36 C31 C32 118.7(5)
C36 C31 C10 123.5(5)
C32 C31 C10 117.4(5)
C33 C32 C31 120.4(5)
C33 C32 H32 119.8
C31 C32 H32 119.8
C34 C33 C32 120.5(6)
C34 C33 H33 119.8
C32 C33 H33 119.8
C35 C34 C33 119.3(6)
C35 C34 H34 120.4
C33 C34 H34 120.4
C34 C35 C36 120.4(6)
C34 C35 H35 119.8
C36 C35 H35 119.8
C31 C36 C35 120.6(5)
C31 C36 H36 119.7
C35 C36 H36 119.7

loop_
_geom_bond_atom_site_label_1
_geom_bond_atom_site_label_2
_geom_bond_distance
C1 O1 1.226(6)
C1 N1 1.332(6)
C1 C10 1.567(6)
N1 C2 1.452(5)
N1 H1 0.8800
C2 C3 1.527(6)
C2 C4 1.528(6)
C2 H2 1.0000
C3 O2 1.196(5)
C3 O3 1.326(5)
O3 H3 0.8831
C4 C5 1.526(6)
C4 H4A 0.9900
C4 H4B 0.9900
C5 S1 1.795(5)
C5 H5A 0.9900
C5 H5B 0.9900
S1 C6 1.778(6)
C6 H6A 0.9800
C6 H6B 0.9800
C6 H6C 0.9800
C10 C21 1.535(6)
C10 C11 1.535(7)
C10 C31 1.556(7)
C11 C16 1.380(6)
C11 C12 1.392(7)
C12 C13 1.391(7)
C12 H12 0.9500
C13 C14 1.378(7)
C13 H13 0.9500
C14 C15 1.380(8)
C14 H14 0.9500
C15 C16 1.386(7)
C15 H15 0.9500
C16 H16 0.9500
C21 C26 1.377(6)
C21 C22 1.395(7)
C22 C23 1.383(7)
C22 H22 0.9500
C23 C24 1.376(7)
C23 H23 0.9500
C24 C25 1.381(8)
C24 H24 0.9500
C25 C26 1.397(7)
C25 H25 0.9500
C26 H26 0.9500
C31 C36 1.370(7)
C31 C32 1.398(7)
C32 C33 1.383(7)
C32 H32 0.9500
C33 C34 1.377(8)
C33 H33 0.9500
C34 C35 1.377(8)
C34 H34 0.9500
C35 C36 1.395(7)
C35 H35 0.9500
C36 H36 0.9500

loop_
_geom_torsion_atom_site_label_1
_geom_torsion_atom_site_label_2
_geom_torsion_atom_site_label_3
_geom_torsion_atom_site_label_4
_geom_torsion
O1 C1 N1 C2 -3.4(8)
C10 C1 N1 C2 -177.7(4)
C1 N1 C2 C3 -107.7(5)
C1 N1 C2 C4 128.1(5)
N1 C2 C3 O2 19.5(7)
C4 C2 C3 O2 143.1(5)
N1 C2 C3 O3 -163.0(4)
C4 C2 C3 O3 -39.4(6)
N1 C2 C4 C5 -64.9(5)
C3 C2 C4 C5 172.7(4)
C2 C4 C5 S1 -176.6(3)
C4 C5 S1 C6 -79.0(4)
O1 C1 C10 C21 16.6(6)
N1 C1 C10 C21 -169.0(4)
O1 C1 C10 C11 134.7(5)
N1 C1 C10 C11 -50.9(6)
O1 C1 C10 C31 -102.0(5)
N1 C1 C10 C31 72.4(5)
C21 C10 C11 C16 -79.1(5)
C31 C10 C11 C16 45.9(5)
C1 C10 C11 C16 160.1(4)
C21 C10 C11 C12 94.2(5)
C31 C10 C11 C12 -140.9(4)
C1 C10 C11 C12 -26.7(6)
C16 C11 C12 C13 -1.5(6)
C10 C11 C12 C13 -174.9(4)
C11 C12 C13 C14 0.4(7)
C12 C13 C14 C15 0.7(7)
C13 C14 C15 C16 -0.6(7)
C12 C11 C16 C15 1.5(7)
C10 C11 C16 C15 175.0(4)
C14 C15 C16 C11 -0.5(7)
C11 C10 C21 C26 103.1(5)
C31 C10 C21 C26 -23.9(6)
C1 C10 C21 C26 -135.3(5)
C11 C10 C21 C22 -71.9(5)
C31 C10 C21 C22 161.1(4)
C1 C10 C21 C22 49.7(6)
C26 C21 C22 C23 1.9(8)
C10 C21 C22 C23 177.1(4)
C21 C22 C23 C24 -0.1(8)
C22 C23 C24 C25 -1.0(8)
C23 C24 C25 C26 0.3(8)
C22 C21 C26 C25 -2.5(7)
C10 C21 C26 C25 -177.6(4)
C24 C25 C26 C21 1.5(8)
C21 C10 C31 C36 136.8(4)
C11 C10 C31 C36 15.0(6)
C1 C10 C31 C36 -105.6(5)
C21 C10 C31 C32 -49.9(5)
C11 C10 C31 C32 -171.7(4)
C1 C10 C31 C32 67.7(5)
C36 C31 C32 C33 -2.0(7)
C10 C31 C32 C33 -175.6(4)
C31 C32 C33 C34 1.6(7)
C32 C33 C34 C35 -0.3(8)
C33 C34 C35 C36 -0.8(8)
C32 C31 C36 C35 0.9(7)
C10 C31 C36 C35 174.1(4)
C34 C35 C36 C31 0.4(7)
